data_4029382
loop_
_publ_author_name
'Guo, Biao'
'Zheng, Liyao'
'Yang, Lichen'
'Hua, Ruimao'

_publ_section_title
;
 Synthesis of Chrysene Derivatives via Copper-Catalyzed One-Pot
 Dimerization of 2-Alkynyl-1-acetylbenzenes.
;
_journal_issue 10
_journal_name_full 'The Journal of organic chemistry'
_journal_page_first 4352
_journal_page_last 4357
_journal_paper_doi 10.1021/jo500182k
_journal_volume 79
_journal_year 2014
_chemical_formula_moiety 'C34 H26 O'
_chemical_formula_sum 'C34 H26 O'
_chemical_formula_weight 450.55
_chemical_name_systematic
; 
 ? 
;
_space_group_IT_number 2
_symmetry_cell_setting triclinic
_symmetry_space_group_name_Hall '-P 1'
_symmetry_space_group_name_H-M 'P -1'
_atom_sites_solution_hydrogens geom
_atom_sites_solution_primary direct
_atom_sites_solution_secondary difmap
_audit_creation_method SHELXL-97
_cell_angle_alpha 81.82(3)
_cell_angle_beta 89.37(2)
_cell_angle_gamma 73.30(3)
_cell_formula_units_Z 2
_cell_length_a 9.140(4)
_cell_length_b 11.564(5)
_cell_length_c 11.837(3)
_cell_measurement_reflns_used 31
_cell_measurement_temperature 295(2)
_cell_measurement_theta_max 12.53
_cell_measurement_theta_min 4.82
_cell_volume 1185.6(8)
_computing_cell_refinement 'XSCANS (Bruker, 1997)'
_computing_data_collection 'XSCANS (Bruker, 1997)'
_computing_data_reduction 'XSCANS (Bruker, 1997)'
_computing_molecular_graphics 'SHELXTL (Bruker, 1997)'
_computing_publication_material 'SHELXTL (Bruker, 1997)'
_computing_structure_refinement 'SHELXL-97 (Sheldrick, 1997)'
_computing_structure_solution 'SHELXS-97 (Sheldrick, 1990)'
_diffrn_ambient_temperature 295(2)
_diffrn_measured_fraction_theta_full 0.994
_diffrn_measured_fraction_theta_max 0.994
_diffrn_measurement_device_type 'Bruker P4'
_diffrn_measurement_method '\w scans'
_diffrn_radiation_monochromator graphite
_diffrn_radiation_source 'fine-focus sealed tube'
_diffrn_radiation_type MoK\a
_diffrn_radiation_wavelength 0.71073
_diffrn_reflns_av_R_equivalents 0.0833
_diffrn_reflns_av_sigmaI/netI 0.0792
_diffrn_reflns_limit_h_max 10
_diffrn_reflns_limit_h_min -1
_diffrn_reflns_limit_k_max 13
_diffrn_reflns_limit_k_min -13
_diffrn_reflns_limit_l_max 14
_diffrn_reflns_limit_l_min -14
_diffrn_reflns_number 5003
_diffrn_reflns_theta_full 25.05
_diffrn_reflns_theta_max 25.05
_diffrn_reflns_theta_min 2.33
_diffrn_standards_decay_% 0
_diffrn_standards_interval_count 97
_diffrn_standards_number 3
_exptl_absorpt_coefficient_mu 0.074
_exptl_absorpt_correction_type none
_exptl_crystal_colour yellow
_exptl_crystal_density_diffrn 1.262
_exptl_crystal_density_meas ?
_exptl_crystal_density_method 'not measured'
_exptl_crystal_description prism
_exptl_crystal_F_000 476
_exptl_crystal_size_max 0.40
_exptl_crystal_size_mid 0.40
_exptl_crystal_size_min 0.30
_refine_diff_density_max 0.204
_refine_diff_density_min -0.267
_refine_diff_density_rms 0.058
_refine_ls_extinction_method none
_refine_ls_goodness_of_fit_ref 1.438
_refine_ls_hydrogen_treatment constr
_refine_ls_matrix_type full
_refine_ls_number_parameters 319
_refine_ls_number_reflns 4163
_refine_ls_number_restraints 0
_refine_ls_restrained_S_all 1.438
_refine_ls_R_factor_all 0.1297
_refine_ls_R_factor_gt 0.0790
_refine_ls_shift/su_max 0.002
_refine_ls_shift/su_mean 0.000
_refine_ls_structure_factor_coef Fsqd
_refine_ls_weighting_details 'calc w=1/[\s^2^(Fo^2^)+(0.0050P)^2^+0.5000P] where P=(Fo^2^+2Fc^2^)/3'
_refine_ls_weighting_scheme calc
_refine_ls_wR_factor_gt 0.1606
_refine_ls_wR_factor_ref 0.1765
_reflns_number_gt 2497
_reflns_number_total 4163
_reflns_threshold_expression I>2sigma(I)
_cod_data_source_file jo500182k_si_001.cif
_cod_data_source_block huarm-compound_4l
_cod_depositor_comments
;
The following automatic conversions were performed:

'_symmetry_cell_setting' value 'Triclinic' changed to 'triclinic'
according to
/usr/data/users/saulius/crontab/automatic-downloads/rss-feeds/ACS/lib/dictionaries/cif_core.dic
dictionary named 'cif_core.dic' version 2.4.2 from 2011-04-26.

Automatic conversion script
Id: cif_fix_values 2281 2013-09-26 08:29:07Z andrius 

 Adding full bibliography for 4029382.cif.

The following automatic conversions were performed:

'_exptl_crystal_density_meas' value 'none' was changed to '?' - the
value is perceived as not measured.

Automatic conversion script
Id: cif_fix_values 3008 2015-01-20 13:52:24Z robertas 
;
_cod_original_cell_volume 1185.6(7)
_cod_original_sg_symbol_H-M P-1
_cod_database_code 4029382

loop_
_symmetry_equiv_pos_as_xyz
'x, y, z'
'-x, -y, -z'

loop_
_atom_site_label
_atom_site_type_symbol
_atom_site_fract_x
_atom_site_fract_y
_atom_site_fract_z
_atom_site_U_iso_or_equiv
_atom_site_adp_type
_atom_site_occupancy
_atom_site_symmetry_multiplicity
_atom_site_calc_flag
_atom_site_refinement_flags
O1 O 0.2751(2) 0.68973(17) 0.32325(16) 0.0630(6) Uani 1 1 d .
C1 C 0.3518(3) 0.7314(2) 0.2541(2) 0.0457(7) Uani 1 1 d .
C2 C 0.4506(2) 0.8039(2) 0.29162(19) 0.0421(7) Uani 1 1 d .
C3 C 0.6026(3) 0.7358(2) 0.3329(2) 0.0431(7) Uani 1 1 d .
C4 C 0.6544(3) 0.6096(2) 0.3354(2) 0.0562(8) Uani 1 1 d .
H4 H 0.5865 0.5672 0.3196 0.067 Uiso 1 1 calc R
C5 C 0.8053(3) 0.5477(3) 0.3612(3) 0.0681(9) Uani 1 1 d .
H5 H 0.8391 0.4634 0.3637 0.082 Uiso 1 1 calc R
C6 C 0.9062(3) 0.6103(3) 0.3832(2) 0.0626(9) Uani 1 1 d .
H6 H 1.0091 0.5684 0.3969 0.075 Uiso 1 1 calc R
C7 C 0.8583(3) 0.7318(2) 0.3853(2) 0.0546(8) Uani 1 1 d .
H7 H 0.9280 0.7720 0.4028 0.066 Uiso 1 1 calc R
C8 C 0.7011(3) 0.7997(2) 0.36092(19) 0.0433(7) Uani 1 1 d .
C9 C 0.6457(3) 0.9276(2) 0.36381(19) 0.0410(6) Uani 1 1 d .
C10 C 0.7421(3) 0.9926(2) 0.3990(2) 0.0465(7) Uani 1 1 d .
H10 H 0.8415 0.9484 0.4229 0.056 Uiso 1 1 calc R
C11 C 0.7010(3) 1.1134(2) 0.4004(2) 0.0470(7) Uani 1 1 d .
C12 C 0.5440(3) 1.1817(2) 0.37157(19) 0.0449(7) Uani 1 1 d .
C13 C 0.4950(3) 1.3054(2) 0.3803(2) 0.0576(8) Uani 1 1 d .
H13 H 0.5652 1.3433 0.4019 0.069 Uiso 1 1 calc R
C14 C 0.3458(3) 1.3730(3) 0.3579(2) 0.0640(9) Uani 1 1 d .
H14 H 0.3154 1.4565 0.3607 0.077 Uiso 1 1 calc R
C15 C 0.2422(3) 1.3147(3) 0.3313(2) 0.0634(9) Uani 1 1 d .
H15 H 0.1398 1.3590 0.3192 0.076 Uiso 1 1 calc R
C16 C 0.2853(3) 1.1940(2) 0.3222(2) 0.0529(8) Uani 1 1 d .
H16 H 0.2118 1.1576 0.3044 0.063 Uiso 1 1 calc R
C17 C 0.4408(3) 1.1217(2) 0.33928(19) 0.0421(7) Uani 1 1 d .
C18 C 0.4931(3) 0.9936(2) 0.32714(19) 0.0410(7) Uani 1 1 d .
C19 C 0.4016(3) 0.9277(2) 0.28242(19) 0.0400(6) Uani 1 1 d .
C20 C 0.3578(3) 0.7061(2) 0.1345(2) 0.0463(7) Uani 1 1 d .
C21 C 0.4412(3) 0.7552(3) 0.0545(2) 0.0645(8) Uani 1 1 d .
H21 H 0.4951 0.8067 0.0746 0.077 Uiso 1 1 calc R
C22 C 0.4456(3) 0.7287(3) -0.0559(3) 0.0778(10) Uani 1 1 d .
H22 H 0.5016 0.7625 -0.1103 0.093 Uiso 1 1 calc R
C23 C 0.3672(3) 0.6526(3) -0.0844(3) 0.0736(10) Uani 1 1 d .
H23 H 0.3709 0.6346 -0.1587 0.088 Uiso 1 1 calc R
C24 C 0.2832(3) 0.6020(3) -0.0065(2) 0.0631(8) Uani 1 1 d .
C25 C 0.2798(3) 0.6291(2) 0.1032(2) 0.0539(8) Uani 1 1 d .
H25 H 0.2239 0.5949 0.1573 0.065 Uiso 1 1 calc R
C26 C 0.1939(4) 0.5200(4) -0.0392(3) 0.1048(13) Uani 1 1 d .
H26A H 0.1906 0.5244 -0.1207 0.157 Uiso 1 1 calc R
H26B H 0.0917 0.5458 -0.0124 0.157 Uiso 1 1 calc R
H26C H 0.2425 0.4374 -0.0051 0.157 Uiso 1 1 calc R
C27 C 0.8154(3) 1.1764(3) 0.4294(3) 0.0655(9) Uani 1 1 d .
H27A H 0.9119 1.1168 0.4505 0.098 Uiso 1 1 calc R
H27B H 0.7800 1.2204 0.4921 0.098 Uiso 1 1 calc R
H27C H 0.8275 1.2323 0.3643 0.098 Uiso 1 1 calc R
C28 C 0.2585(2) 0.9914(2) 0.2109(2) 0.0404(6) Uani 1 1 d .
C29 C 0.2699(3) 1.0580(2) 0.1079(2) 0.0469(7) Uani 1 1 d .
H29 H 0.3657 1.0627 0.0844 0.056 Uiso 1 1 calc R
C30 C 0.1414(3) 1.1195(2) 0.0364(2) 0.0518(7) Uani 1 1 d .
C31 C 0.0027(3) 1.1082(3) 0.0750(2) 0.0564(8) Uani 1 1 d .
H31 H -0.0848 1.1475 0.0297 0.068 Uiso 1 1 calc R
C32 C -0.0106(3) 1.0425(3) 0.1755(2) 0.0606(9) Uani 1 1 d .
H32 H -0.1065 1.0375 0.1986 0.073 Uiso 1 1 calc R
C33 C 0.1174(3) 0.9818(2) 0.2454(2) 0.0531(8) Uani 1 1 d .
H33 H 0.1080 0.9354 0.3145 0.064 Uiso 1 1 calc R
C34 C 0.1582(3) 1.1890(3) -0.0759(3) 0.0788(11) Uani 1 1 d .
H34A H 0.0659 1.2067 -0.1213 0.118 Uiso 1 1 calc R
H34B H 0.2420 1.1412 -0.1145 0.118 Uiso 1 1 calc R
H34C H 0.1776 1.2639 -0.0647 0.118 Uiso 1 1 calc R

loop_
_atom_site_aniso_label
_atom_site_aniso_U_11
_atom_site_aniso_U_22
_atom_site_aniso_U_33
_atom_site_aniso_U_23
_atom_site_aniso_U_13
_atom_site_aniso_U_12
O1 0.0688(11) 0.0674(12) 0.0600(11) -0.0191(9) 0.0168(9) -0.0270(9)
C1 0.0413(13) 0.0414(14) 0.0500(14) -0.0072(12) 0.0019(12) -0.0046(11)
C2 0.0347(12) 0.0493(14) 0.0399(13) -0.0078(11) -0.0009(10) -0.0075(11)
C3 0.0437(13) 0.0417(14) 0.0389(13) -0.0054(11) -0.0018(11) -0.0043(11)
C4 0.0554(15) 0.0444(15) 0.0624(17) -0.0128(13) -0.0077(13) -0.0019(13)
C5 0.0690(19) 0.0443(16) 0.0743(19) -0.0139(14) -0.0112(16) 0.0131(15)
C6 0.0480(15) 0.0574(17) 0.0681(18) -0.0144(14) -0.0100(14) 0.0105(14)
C7 0.0448(14) 0.0534(16) 0.0553(16) -0.0077(13) -0.0096(12) 0.0024(13)
C8 0.0392(13) 0.0472(14) 0.0364(13) -0.0083(11) -0.0001(10) -0.0001(11)
C9 0.0353(12) 0.0457(14) 0.0374(13) -0.0063(11) -0.0001(10) -0.0044(11)
C10 0.0363(12) 0.0544(15) 0.0437(14) -0.0082(12) -0.0030(11) -0.0045(12)
C11 0.0441(13) 0.0568(15) 0.0411(13) -0.0125(12) 0.0016(11) -0.0137(12)
C12 0.0523(14) 0.0448(14) 0.0359(13) -0.0087(11) 0.0035(11) -0.0100(12)
C13 0.0635(17) 0.0503(16) 0.0557(16) -0.0127(13) 0.0027(14) -0.0088(13)
C14 0.0784(19) 0.0402(15) 0.0654(18) -0.0150(13) 0.0082(15) -0.0010(14)
C15 0.0582(17) 0.0508(17) 0.0685(18) -0.0165(14) -0.0005(14) 0.0082(14)
C16 0.0463(14) 0.0467(15) 0.0585(16) -0.0149(13) -0.0001(12) 0.0014(12)
C17 0.0405(13) 0.0426(14) 0.0363(12) -0.0075(11) 0.0016(11) -0.0002(11)
C18 0.0362(12) 0.0432(14) 0.0377(13) -0.0078(11) 0.0019(10) -0.0014(11)
C19 0.0351(12) 0.0414(13) 0.0378(13) -0.0037(11) -0.0001(10) -0.0028(11)
C20 0.0377(12) 0.0504(14) 0.0492(14) -0.0115(12) 0.0000(11) -0.0082(11)
C21 0.0544(15) 0.090(2) 0.0603(17) -0.0225(15) 0.0053(13) -0.0320(14)
C22 0.0759(19) 0.115(2) 0.0559(18) -0.0243(17) 0.0185(15) -0.0435(18)
C23 0.0689(19) 0.102(2) 0.0541(17) -0.0302(16) 0.0046(15) -0.0222(18)
C24 0.0531(15) 0.0780(19) 0.0634(17) -0.0274(15) -0.0032(14) -0.0188(14)
C25 0.0438(14) 0.0630(17) 0.0543(16) -0.0102(13) 0.0021(12) -0.0138(13)
C26 0.105(2) 0.134(3) 0.101(3) -0.058(2) 0.009(2) -0.057(2)
C27 0.0608(16) 0.0698(18) 0.0700(18) -0.0257(15) 0.0005(14) -0.0176(14)
C28 0.0318(12) 0.0369(13) 0.0450(13) -0.0052(11) -0.0037(10) 0.0019(10)
C29 0.0368(12) 0.0518(15) 0.0506(15) -0.0101(12) -0.0007(11) -0.0091(11)
C30 0.0501(14) 0.0528(15) 0.0472(15) -0.0024(12) -0.0087(12) -0.0084(12)
C31 0.0347(13) 0.0637(17) 0.0622(17) -0.0074(14) -0.0108(12) -0.0009(12)
C32 0.0339(13) 0.080(2) 0.0641(18) -0.0095(15) 0.0030(12) -0.0102(13)
C33 0.0395(13) 0.0630(17) 0.0528(15) -0.0056(13) 0.0033(12) -0.0099(12)
C34 0.0651(18) 0.095(2) 0.0638(19) 0.0144(18) -0.0128(16) -0.0159(17)

loop_
_atom_type_symbol
_atom_type_description
_atom_type_scat_dispersion_real
_atom_type_scat_dispersion_imag
_atom_type_scat_source
C C 0.0033 0.0016 'International Tables Vol C Tables 4.2.6.8 and 6.1.1.4'
H H 0.0000 0.0000 'International Tables Vol C Tables 4.2.6.8 and 6.1.1.4'
O O 0.0106 0.0060 'International Tables Vol C Tables 4.2.6.8 and 6.1.1.4'

loop_
_geom_angle_atom_site_label_1
_geom_angle_atom_site_label_2
_geom_angle_atom_site_label_3
_geom_angle
O1 C1 C20 121.2(3)
O1 C1 C2 119.5(2)
C20 C1 C2 119.2(2)
C19 C2 C3 121.5(2)
C19 C2 C1 122.0(2)
C3 C2 C1 116.4(2)
C8 C3 C4 120.5(2)
C8 C3 C2 118.3(2)
C4 C3 C2 120.9(2)
C5 C4 C3 120.3(3)
C5 C4 H4 119.9
C3 C4 H4 119.9
C6 C5 C4 120.0(3)
C6 C5 H5 120.0
C4 C5 H5 120.0
C7 C6 C5 121.0(3)
C7 C6 H6 119.5
C5 C6 H6 119.5
C6 C7 C8 120.8(3)
C6 C7 H7 119.6
C8 C7 H7 119.6
C3 C8 C9 120.3(2)
C3 C8 C7 117.3(2)
C9 C8 C7 122.5(2)
C10 C9 C18 118.4(2)
C10 C9 C8 121.0(2)
C18 C9 C8 120.6(2)
C11 C10 C9 124.9(2)
C11 C10 H10 117.6
C9 C10 H10 117.6
C10 C11 C12 118.1(2)
C10 C11 C27 121.1(2)
C12 C11 C27 120.9(2)
C13 C12 C17 120.7(2)
C13 C12 C11 119.5(3)
C17 C12 C11 119.8(2)
C14 C13 C12 121.6(3)
C14 C13 H13 119.2
C12 C13 H13 119.2
C13 C14 C15 118.5(3)
C13 C14 H14 120.8
C15 C14 H14 120.8
C16 C15 C14 121.7(3)
C16 C15 H15 119.2
C14 C15 H15 119.2
C15 C16 C17 121.6(3)
C15 C16 H16 119.2
C17 C16 H16 119.2
C12 C17 C16 115.9(2)
C12 C17 C18 120.5(2)
C16 C17 C18 123.6(2)
C9 C18 C19 117.4(2)
C9 C18 C17 117.8(2)
C19 C18 C17 124.8(2)
C2 C19 C18 120.8(2)
C2 C19 C28 116.8(2)
C18 C19 C28 122.0(2)
C21 C20 C25 118.9(3)
C21 C20 C1 121.9(3)
C25 C20 C1 119.2(2)
C20 C21 C22 120.3(3)
C20 C21 H21 119.8
C22 C21 H21 119.8
C23 C22 C21 119.4(3)
C23 C22 H22 120.3
C21 C22 H22 120.3
C22 C23 C24 121.6(3)
C22 C23 H23 119.2
C24 C23 H23 119.2
C23 C24 C25 118.4(3)
C23 C24 C26 121.4(3)
C25 C24 C26 120.2(3)
C24 C25 C20 121.3(3)
C24 C25 H25 119.4
C20 C25 H25 119.4
C24 C26 H26A 109.5
C24 C26 H26B 109.5
H26A C26 H26B 109.5
C24 C26 H26C 109.5
H26A C26 H26C 109.5
H26B C26 H26C 109.5
C11 C27 H27A 109.5
C11 C27 H27B 109.5
H27A C27 H27B 109.5
C11 C27 H27C 109.5
H27A C27 H27C 109.5
H27B C27 H27C 109.5
C29 C28 C33 119.4(2)
C29 C28 C19 118.9(2)
C33 C28 C19 121.7(2)
C28 C29 C30 122.0(2)
C28 C29 H29 119.0
C30 C29 H29 119.0
C31 C30 C29 116.5(2)
C31 C30 C34 122.9(2)
C29 C30 C34 120.6(2)
C32 C31 C30 122.4(2)
C32 C31 H31 118.8
C30 C31 H31 118.8
C31 C32 C33 120.6(3)
C31 C32 H32 119.7
C33 C32 H32 119.7
C28 C33 C32 119.1(2)
C28 C33 H33 120.4
C32 C33 H33 120.4
C30 C34 H34A 109.5
C30 C34 H34B 109.5
H34A C34 H34B 109.5
C30 C34 H34C 109.5
H34A C34 H34C 109.5
H34B C34 H34C 109.5

loop_
_geom_bond_atom_site_label_1
_geom_bond_atom_site_label_2
_geom_bond_distance
O1 C1 1.210(3)
C1 C20 1.483(4)
C1 C2 1.504(4)
C2 C19 1.360(3)
C2 C3 1.437(3)
C3 C8 1.387(4)
C3 C4 1.395(4)
C4 C5 1.374(4)
C4 H4 0.9300
C5 C6 1.373(4)
C5 H5 0.9300
C6 C7 1.350(4)
C6 H6 0.9300
C7 C8 1.436(3)
C7 H7 0.9300
C8 C9 1.424(3)
C9 C10 1.412(4)
C9 C18 1.423(3)
C10 C11 1.341(4)
C10 H10 0.9300
C11 C12 1.443(3)
C11 C27 1.503(4)
C12 C13 1.390(4)
C12 C17 1.406(4)
C13 C14 1.370(4)
C13 H13 0.9300
C14 C15 1.373(4)
C14 H14 0.9300
C15 C16 1.356(4)
C15 H15 0.9300
C16 C17 1.427(3)
C16 H16 0.9300
C17 C18 1.447(3)
C18 C19 1.432(4)
C19 C28 1.504(3)
C20 C21 1.372(4)
C20 C25 1.379(4)
C21 C22 1.382(4)
C21 H21 0.9300
C22 C23 1.361(5)
C22 H22 0.9300
C23 C24 1.369(4)
C23 H23 0.9300
C24 C25 1.377(4)
C24 C26 1.507(5)
C25 H25 0.9300
C26 H26A 0.9600
C26 H26B 0.9600
C26 H26C 0.9600
C27 H27A 0.9600
C27 H27B 0.9600
C27 H27C 0.9600
C28 C29 1.367(3)
C28 C33 1.379(3)
C29 C30 1.404(3)
C29 H29 0.9300
C30 C31 1.378(4)
C30 C34 1.483(4)
C31 C32 1.342(4)
C31 H31 0.9300
C32 C33 1.389(3)
C32 H32 0.9300
C33 H33 0.9300
C34 H34A 0.9600
C34 H34B 0.9600
C34 H34C 0.9600
